data_4328369
loop_
_publ_author_name
'Ping Cui'
'Lijun Ren'
'Zhi Chen'
'Huancheng Hu'
'Bin Zhao'
'Wei Shi'
'Peng Cheng'

_publ_section_title
;
 Temperature-Controlled Chiral and Achiral Copper Tetrazolate
 Metal-Organic Frameworks: Syntheses, Structures, and I2 Adsorption
;
_journal_name_full 'Inorganic Chemistry'
_journal_page_first 2303
_journal_page_last 2310
_journal_paper_doi 10.1021/ic2023105
_journal_volume 51
_journal_year 2012
_chemical_formula_sum 'C6 H8 Cu N8 O'
_chemical_formula_weight 271.74
_chemical_name_systematic
; 
 ? 
;
_space_group_IT_number 76
_symmetry_cell_setting tetragonal
_symmetry_space_group_name_Hall 'P 4w'
_symmetry_space_group_name_H-M 'P 41'
_atom_sites_solution_hydrogens geom
_atom_sites_solution_primary direct
_atom_sites_solution_secondary difmap
_audit_creation_method SHELXL-97
_cell_angle_alpha 90.00
_cell_angle_beta 90.00
_cell_angle_gamma 90.00
_cell_formula_units_Z 4
_cell_length_a 12.3494(16)
_cell_length_b 12.3494(16)
_cell_length_c 7.9086(10)
_cell_measurement_reflns_used 10415
_cell_measurement_temperature 293(2)
_cell_measurement_theta_max 27.4756
_cell_measurement_theta_min 3.0587
_cell_volume 1206.1(3)
_computing_cell_refinement
;
CrysAlisPro, Oxford Diffraction Ltd.,
Version 1.171.33.48 (release 15-09-2009 CrysAlis171 .NET)
(compiled Sep 15 2009,11:49:04)
;
_computing_data_collection
;
CrysAlisPro, Oxford Diffraction Ltd.,
Version 1.171.33.48 (release 15-09-2009 CrysAlis171 .NET)
(compiled Sep 15 2009,11:49:04)
;
_computing_data_reduction
;
CrysAlisPro, Oxford Diffraction Ltd.,
Version 1.171.33.48 (release 15-09-2009 CrysAlis171 .NET)
(compiled Sep 15 2009,11:49:04)
;
_computing_molecular_graphics 'Bruker SHELXTL'
_computing_publication_material 'Bruker SHELXTL'
_computing_structure_refinement 'SHELXL-97 (Sheldrick, 1997)'
_computing_structure_solution 'SHELXS-97 (Sheldrick, 1990)'
_diffrn_ambient_temperature 293(2)
_diffrn_detector_area_resol_mean 16.2116
_diffrn_measured_fraction_theta_full 0.993
_diffrn_measured_fraction_theta_max 0.993
_diffrn_measurement_device_type 'SuperNova, Single source at offset), Eos'
_diffrn_measurement_method '\w scans'
_diffrn_radiation_monochromator graphite
_diffrn_radiation_source 'fine-focus sealed tube'
_diffrn_radiation_type MoK\a
_diffrn_radiation_wavelength 0.71073
_diffrn_reflns_av_R_equivalents 0.1228
_diffrn_reflns_av_sigmaI/netI 0.0992
_diffrn_reflns_limit_h_max 14
_diffrn_reflns_limit_h_min -14
_diffrn_reflns_limit_k_max 14
_diffrn_reflns_limit_k_min -14
_diffrn_reflns_limit_l_max 9
_diffrn_reflns_limit_l_min -9
_diffrn_reflns_number 9960
_diffrn_reflns_theta_full 25.01
_diffrn_reflns_theta_max 25.01
_diffrn_reflns_theta_min 3.06
_exptl_absorpt_coefficient_mu 1.805
_exptl_absorpt_correction_T_max 0.5321
_exptl_absorpt_correction_T_min 0.4105
_exptl_absorpt_correction_type multi-scan
_exptl_absorpt_process_details
;
CrysAlisPro, Oxford Diffraction Ltd.,
Version 1.171.33.48 (release 15-09-2009 CrysAlis171 .NET)
(compiled Sep 15 2009,11:49:04)
empirical absorption correction using spherical harmonics,
 implemented in SCALE3 ABSPACK scaling algorithm.
;
_exptl_crystal_colour blue
_exptl_crystal_density_diffrn 1.497
_exptl_crystal_description needle
_exptl_crystal_F_000 548
_exptl_crystal_size_max 0.60
_exptl_crystal_size_mid 0.60
_exptl_crystal_size_min 0.40
_refine_diff_density_max 0.714
_refine_diff_density_min -0.402
_refine_diff_density_rms 0.108
_refine_ls_abs_structure_details 'Flack H D (1983), Acta Cryst. A39, 876-881'
_refine_ls_abs_structure_Flack 0.03(4)
_refine_ls_extinction_method none
_refine_ls_goodness_of_fit_ref 1.137
_refine_ls_hydrogen_treatment constr
_refine_ls_matrix_type full
_refine_ls_number_parameters 145
_refine_ls_number_reflns 2117
_refine_ls_number_restraints 1
_refine_ls_restrained_S_all 1.137
_refine_ls_R_factor_all 0.0929
_refine_ls_R_factor_gt 0.0723
_refine_ls_shift/su_max 0.000
_refine_ls_shift/su_mean 0.000
_refine_ls_structure_factor_coef Fsqd
_refine_ls_weighting_details 'calc w=1/[\s^2^(Fo^2^)+(0.0646P)^2^+0.0000P] where P=(Fo^2^+2Fc^2^)/3'
_refine_ls_weighting_scheme calc
_refine_ls_wR_factor_gt 0.1408
_refine_ls_wR_factor_ref 0.1486
_reflns_number_gt 1771
_reflns_number_total 2117
_reflns_threshold_expression >2sigma(I)
_cod_data_source_file ic2023105_si_001_10.cif
_cod_data_source_block 1.5
_cod_database_code 4328369

loop_
_symmetry_equiv_pos_as_xyz
'x, y, z'
'-y, x, z+1/4'
'-x, -y, z+1/2'
'y, -x, z+3/4'

loop_
_atom_site_label
_atom_site_type_symbol
_atom_site_fract_x
_atom_site_fract_y
_atom_site_fract_z
_atom_site_U_iso_or_equiv
_atom_site_adp_type
_atom_site_occupancy
_atom_site_symmetry_multiplicity
_atom_site_calc_flag
_atom_site_refinement_flags
Cu1 Cu 0.51436(7) 0.82306(7) 0.50489(14) 0.0268(3) Uani 1 1 d .
C1 C 0.6654(8) 0.6461(7) 0.4263(11) 0.028(2) Uani 1 1 d .
C2 C 0.6757(8) 0.6183(8) 0.6078(12) 0.034(2) Uani 1 1 d .
H2A H 0.7229 0.5559 0.6189 0.041 Uiso 1 1 calc R
H2B H 0.6050 0.5981 0.6510 0.041 Uiso 1 1 calc R
C3 C 0.7203(9) 0.7095(8) 0.7139(13) 0.051(3) Uani 1 1 d .
H3A H 0.7273 0.6858 0.8304 0.061 Uiso 1 1 calc R
H3B H 0.7916 0.7295 0.6731 0.061 Uiso 1 1 calc R
C4 C 0.6848(8) 0.8852(9) 0.8216(13) 0.049(3) Uani 1 1 d .
H4A H 0.7630 0.8920 0.8178 0.059 Uiso 1 1 calc R
H4B H 0.6642 0.8659 0.9361 0.059 Uiso 1 1 calc R
C5 C 0.6349(7) 0.9886(7) 0.7755(15) 0.037(2) Uani 1 1 d .
H5A H 0.6618 1.0095 0.6650 0.045 Uiso 1 1 calc R
H5B H 0.6589 1.0430 0.8555 0.045 Uiso 1 1 calc R
C6 C 0.5128(7) 0.9905(6) 0.7702(14) 0.0244(17) Uani 1 1 d .
N1 N 0.5997(6) 0.7250(6) 0.3700(9) 0.0291(18) Uani 1 1 d .
N2 N 0.6061(6) 0.7242(6) 0.1975(9) 0.038(2) Uani 1 1 d .
N3 N 0.6727(6) 0.6445(7) 0.1538(10) 0.041(2) Uani 1 1 d .
N4 N 0.7110(5) 0.5953(5) 0.2965(9) 0.0279(17) Uani 1 1 d .
N5 N 0.4553(5) 0.9225(5) 0.6739(9) 0.0285(17) Uani 1 1 d .
N6 N 0.3500(6) 0.9458(6) 0.7033(9) 0.0294(19) Uani 1 1 d .
N7 N 0.3439(6) 1.0230(7) 0.8133(10) 0.037(2) Uani 1 1 d .
N8 N 0.4481(6) 1.0522(6) 0.8530(9) 0.0316(19) Uani 1 1 d .
O1 O 0.6502(5) 0.8009(5) 0.7059(7) 0.0387(16) Uani 1 1 d .

loop_
_atom_site_aniso_label
_atom_site_aniso_U_11
_atom_site_aniso_U_22
_atom_site_aniso_U_33
_atom_site_aniso_U_23
_atom_site_aniso_U_13
_atom_site_aniso_U_12
Cu1 0.0293(6) 0.0231(6) 0.0278(5) 0.0014(5) 0.0055(5) 0.0015(5)
C1 0.033(5) 0.014(4) 0.037(6) 0.000(4) -0.001(5) 0.001(4)
C2 0.038(6) 0.030(6) 0.033(6) 0.000(5) 0.002(5) 0.013(4)
C3 0.074(7) 0.049(6) 0.029(7) 0.002(5) -0.008(5) 0.034(6)
C4 0.036(6) 0.068(7) 0.044(7) -0.015(6) -0.012(5) 0.013(5)
C5 0.037(5) 0.036(5) 0.039(6) -0.013(5) 0.020(5) -0.007(4)
C6 0.036(5) 0.018(4) 0.019(4) 0.005(4) -0.009(5) -0.003(4)
N1 0.033(5) 0.034(4) 0.020(4) 0.005(3) 0.003(3) 0.007(4)
N2 0.037(5) 0.047(5) 0.028(5) 0.002(4) -0.001(4) 0.011(4)
N3 0.041(5) 0.055(6) 0.028(5) -0.009(4) 0.009(4) 0.013(4)
N4 0.026(4) 0.032(4) 0.025(4) -0.002(3) 0.003(3) 0.014(3)
N5 0.029(4) 0.031(4) 0.026(4) -0.001(3) 0.002(3) 0.005(3)
N6 0.029(4) 0.021(4) 0.038(6) -0.002(4) 0.000(4) -0.006(3)
N7 0.035(5) 0.035(5) 0.040(6) -0.010(4) -0.001(4) 0.002(4)
N8 0.037(5) 0.026(4) 0.032(5) 0.000(3) -0.004(4) 0.007(4)
O1 0.041(4) 0.044(4) 0.031(4) -0.008(3) -0.006(3) 0.019(3)

loop_
_atom_type_symbol
_atom_type_description
_atom_type_scat_dispersion_real
_atom_type_scat_dispersion_imag
_atom_type_scat_source
C C 0.0033 0.0016 'International Tables Vol C Tables 4.2.6.8 and 6.1.1.4'
H H 0.0000 0.0000 'International Tables Vol C Tables 4.2.6.8 and 6.1.1.4'
O O 0.0106 0.0060 'International Tables Vol C Tables 4.2.6.8 and 6.1.1.4'
N N 0.0061 0.0033 'International Tables Vol C Tables 4.2.6.8 and 6.1.1.4'
Cu Cu 0.3201 1.2651 'International Tables Vol C Tables 4.2.6.8 and 6.1.1.4'

loop_
_geom_angle_atom_site_label_1
_geom_angle_atom_site_label_2
_geom_angle_atom_site_label_3
_geom_angle
_geom_angle_site_symmetry_1
_geom_angle_site_symmetry_3
N1 Cu1 N5 167.5(3) . .
N1 Cu1 N4 91.5(3) . 2_655
N5 Cu1 N4 94.1(3) . 2_655
N1 Cu1 N8 91.4(3) . 3_674
N5 Cu1 N8 90.8(3) . 3_674
N4 Cu1 N8 143.1(3) 2_655 3_674
N1 Cu1 O1 84.8(2) . .
N5 Cu1 O1 82.9(2) . .
N4 Cu1 O1 107.4(3) 2_655 .
N8 Cu1 O1 109.4(3) 3_674 .
N4 C1 N1 110.0(7) . .
N4 C1 C2 127.1(8) . .
N1 C1 C2 122.7(8) . .
C1 C2 C3 113.4(9) . .
C1 C2 H2A 108.9 . .
C3 C2 H2A 108.9 . .
C1 C2 H2B 108.9 . .
C3 C2 H2B 108.9 . .
H2A C2 H2B 107.7 . .
O1 C3 C2 110.2(8) . .
O1 C3 H3A 109.6 . .
C2 C3 H3A 109.6 . .
O1 C3 H3B 109.6 . .
C2 C3 H3B 109.6 . .
H3A C3 H3B 108.1 . .
O1 C4 C5 110.2(8) . .
O1 C4 H4A 109.6 . .
C5 C4 H4A 109.6 . .
O1 C4 H4B 109.6 . .
C5 C4 H4B 109.6 . .
H4A C4 H4B 108.1 . .
C4 C5 C6 116.2(8) . .
C4 C5 H5A 108.2 . .
C6 C5 H5A 108.2 . .
C4 C5 H5B 108.2 . .
C6 C5 H5B 108.2 . .
H5A C5 H5B 107.4 . .
N8 C6 N5 109.5(7) . .
N8 C6 C5 128.1(8) . .
N5 C6 C5 122.4(8) . .
C1 N1 N2 106.9(7) . .
C1 N1 Cu1 127.0(6) . .
N2 N1 Cu1 126.1(6) . .
N3 N2 N1 107.5(7) . .
N2 N3 N4 109.2(7) . .
C1 N4 N3 106.3(6) . .
C1 N4 Cu1 138.9(6) . 4_564
N3 N4 Cu1 114.4(5) . 4_564
C6 N5 N6 106.2(7) . .
C6 N5 Cu1 125.8(6) . .
N6 N5 Cu1 127.6(5) . .
N7 N6 N5 109.2(7) . .
N6 N7 N8 107.0(7) . .
C6 N8 N7 108.1(7) . .
C6 N8 Cu1 128.2(6) . 3_675
N7 N8 Cu1 123.7(6) . 3_675
C3 O1 C4 111.2(7) . .
C3 O1 Cu1 124.2(5) . .
C4 O1 Cu1 124.0(5) . .

loop_
_geom_bond_atom_site_label_1
_geom_bond_atom_site_label_2
_geom_bond_distance
_geom_bond_site_symmetry_2
Cu1 N1 1.928(7) .
Cu1 N5 1.956(7) .
Cu1 N4 1.964(6) 2_655
Cu1 N8 2.007(7) 3_674
Cu1 O1 2.327(6) .
C1 N4 1.328(11) .
C1 N1 1.344(10) .
C1 C2 1.481(12) .
C2 C3 1.509(13) .
C2 H2A 0.9700 .
C2 H2B 0.9700 .
C3 O1 1.424(10) .
C3 H3A 0.9700 .
C3 H3B 0.9700 .
C4 O1 1.450(11) .
C4 C5 1.464(13) .
C4 H4A 0.9700 .
C4 H4B 0.9700 .
C5 C6 1.509(12) .
C5 H5A 0.9700 .
C5 H5B 0.9700 .
C6 N8 1.283(11) .
C6 N5 1.337(11) .
N1 N2 1.367(9) .
N2 N3 1.328(10) .
N3 N4 1.366(10) .
N4 Cu1 1.964(6) 4_564
N5 N6 1.351(9) .
N6 N7 1.293(9) .
N7 N8 1.373(11) .
N8 Cu1 2.007(7) 3_675

loop_
_geom_torsion_atom_site_label_1
_geom_torsion_atom_site_label_2
_geom_torsion_atom_site_label_3
_geom_torsion_atom_site_label_4
_geom_torsion
_geom_torsion_site_symmetry_1
_geom_torsion_site_symmetry_4
N4 C1 C2 C3 122.1(10) . .
N1 C1 C2 C3 -62.9(13) . .
C1 C2 C3 O1 61.1(11) . .
O1 C4 C5 C6 57.5(12) . .
C4 C5 C6 N8 122.7(10) . .
C4 C5 C6 N5 -56.4(14) . .
N4 C1 N1 N2 -1.0(11) . .
C2 C1 N1 N2 -176.7(9) . .
N4 C1 N1 Cu1 -179.9(6) . .
C2 C1 N1 Cu1 4.4(14) . .
N5 Cu1 N1 C1 38.7(18) . .
N4 Cu1 N1 C1 -78.0(8) 2_655 .
N8 Cu1 N1 C1 138.7(8) 3_674 .
O1 Cu1 N1 C1 29.4(8) . .
N5 Cu1 N1 N2 -139.9(12) . .
N4 Cu1 N1 N2 103.3(8) 2_655 .
N8 Cu1 N1 N2 -39.9(8) 3_674 .
O1 Cu1 N1 N2 -149.3(8) . .
C1 N1 N2 N3 1.3(11) . .
Cu1 N1 N2 N3 -179.8(6) . .
N1 N2 N3 N4 -1.2(10) . .
N1 C1 N4 N3 0.3(10) . .
C2 C1 N4 N3 175.8(11) . .
N1 C1 N4 Cu1 172.3(6) . 4_564
C2 C1 N4 Cu1 -12.2(17) . 4_564
N2 N3 N4 C1 0.6(9) . .
N2 N3 N4 Cu1 -173.7(5) . 4_564
N8 C6 N5 N6 -0.4(10) . .
C5 C6 N5 N6 178.9(8) . .
N8 C6 N5 Cu1 172.7(5) . .
C5 C6 N5 Cu1 -8.0(13) . .
N1 Cu1 N5 C6 29.6(18) . .
N4 Cu1 N5 C6 146.1(7) 2_655 .
N8 Cu1 N5 C6 -70.5(7) 3_674 .
O1 Cu1 N5 C6 39.0(7) . .
N1 Cu1 N5 N6 -158.7(12) . .
N4 Cu1 N5 N6 -42.3(7) 2_655 .
N8 Cu1 N5 N6 101.1(7) 3_674 .
O1 Cu1 N5 N6 -149.4(7) . .
C6 N5 N6 N7 -0.7(9) . .
Cu1 N5 N6 N7 -173.7(5) . .
N5 N6 N7 N8 1.5(8) . .
N5 C6 N8 N7 1.3(10) . .
C5 C6 N8 N7 -177.9(9) . .
N5 C6 N8 Cu1 -175.3(5) . 3_675
C5 C6 N8 Cu1 5.5(14) . 3_675
N6 N7 N8 C6 -1.7(9) . .
N6 N7 N8 Cu1 175.0(5) . 3_675
C2 C3 O1 C4 173.6(8) . .
C2 C3 O1 Cu1 -15.2(11) . .
C5 C4 O1 C3 162.3(8) . .
C5 C4 O1 Cu1 -9.0(11) . .
N1 Cu1 O1 C3 -23.6(7) . .
N5 Cu1 O1 C3 158.5(7) . .
N4 Cu1 O1 C3 66.4(7) 2_655 .
N8 Cu1 O1 C3 -113.2(7) 3_674 .
N1 Cu1 O1 C4 146.6(7) . .
N5 Cu1 O1 C4 -31.4(7) . .
N4 Cu1 O1 C4 -123.4(7) 2_655 .
N8 Cu1 O1 C4 56.9(7) 3_674 .
